data_7015614
loop_
_publ_author_name
'Ovens, Jeffrey S.'
'Leznoff, Daniel B.'

_publ_section_title
;
 Thermally triggered reductive elimination of bromine from Au(III) as a
 path to Au(I)-based coordination polymers.
;
_journal_issue 16
_journal_name_full 'Dalton transactions (Cambridge, England : 2003)'
_journal_page_first 4140
_journal_page_last 4146
_journal_paper_doi 10.1039/c0dt01772h
_journal_volume 40
_journal_year 2011
_chemical_formula_moiety 'C42 H52 Au3 Br6 N11 Zn1'
_chemical_formula_sum 'C42 H52 Au3 Br6 N11 Zn'
_chemical_formula_weight 1846.65
_chemical_name_systematic ?
_space_group_IT_number 49
_symmetry_cell_setting orthorhombic
_symmetry_space_group_name_Hall '-P 2 2c'
_symmetry_space_group_name_H-M 'P c c m'
_atom_sites_solution_hydrogens geom
_atom_sites_solution_primary direct
_cell_angle_alpha 90
_cell_angle_beta 90
_cell_angle_gamma 90
_cell_formula_units_Z 2
_cell_length_a 11.4507(19)
_cell_length_b 11.4635(19)
_cell_length_c 21.121(3)
_cell_measurement_reflns_used 2722
_cell_measurement_temperature 296(2)
_cell_measurement_theta_max 19.78
_cell_measurement_theta_min 2.52
_cell_volume 2772.5(8)
_computing_cell_refinement 'Bruker SAINT'
_computing_data_collection 'Bruker APEX2'
_computing_data_reduction 'Bruker SAINT'
_computing_structure_solution
;
SIR92 (Altomare et al, 1994)
CRYSTALS (Watkin, 1988)
;
_diffrn_ambient_temperature 296(2)
_diffrn_measured_fraction_theta_full 0.999
_diffrn_measured_fraction_theta_max 0.963
_diffrn_measurement_device_type 'Bruker APEX-II CCD'
_diffrn_measurement_method '\w scans'
_diffrn_radiation_monochromator graphite
_diffrn_radiation_type 'Mo K\a'
_diffrn_radiation_wavelength 0.71073
_diffrn_reflns_av_R_equivalents 0.104
_diffrn_reflns_limit_h_max 14
_diffrn_reflns_limit_h_min -15
_diffrn_reflns_limit_k_max 14
_diffrn_reflns_limit_k_min -14
_diffrn_reflns_limit_l_max 28
_diffrn_reflns_limit_l_min -28
_diffrn_reflns_number 31324
_diffrn_reflns_theta_full 27.456
_diffrn_reflns_theta_max 28.601
_diffrn_reflns_theta_min 1.776
_exptl_absorpt_coefficient_mu 12.703
_exptl_absorpt_correction_T_max 0.7457
_exptl_absorpt_correction_T_min 0.5041
_exptl_absorpt_correction_type multi-scan
_exptl_crystal_colour yellow
_exptl_crystal_density_diffrn 2.212
_exptl_crystal_description block
_exptl_crystal_F_000 1716
_exptl_crystal_size_max 0.20
_exptl_crystal_size_mid 0.15
_exptl_crystal_size_min 0.10
_refine_diff_density_max 1.12
_refine_diff_density_min -0.97
_refine_ls_extinction_method None
_refine_ls_goodness_of_fit_ref 1.0176
_refine_ls_hydrogen_treatment none
_refine_ls_matrix_type full
_refine_ls_number_parameters 158
_refine_ls_number_reflns 2019
_refine_ls_number_restraints 0
_refine_ls_R_factor_all 0.0822
_refine_ls_R_factor_gt 0.0379
_refine_ls_shift/su_max 0.0002782
_refine_ls_structure_factor_coef F
_refine_ls_weighting_details
;
Method= Modified Sheldrick
w=1/[\s^2^(F) + ( 0.02P)^2^ + 0.00P]
,where P=(max(Fo,0) + 2Fc)/3
;
_refine_ls_weighting_scheme calc
_refine_ls_wR_factor_all 0.0582
_refine_ls_wR_factor_gt 0.0364
_refine_ls_wR_factor_ref 0.0349
_reflns_limit_h_max 15
_reflns_limit_h_min 0
_reflns_limit_k_max 14
_reflns_limit_k_min 0
_reflns_limit_l_max 28
_reflns_limit_l_min 0
_reflns_number_gt 2126
_reflns_number_total 3523
_reflns_threshold_expression I>2.0\s(I)
_oxford_diffrn_Wilson_B_factor 2.94
_oxford_diffrn_Wilson_scale 1099.63
_oxford_refine_ls_r_factor_ref 0.0343
_oxford_refine_ls_scale 0.03838(6)
_oxford_reflns_number_all 3523
_oxford_reflns_threshold_expression_ref I>2.5\s(I)
_cod_data_source_file c0dt01772h.txt
_cod_data_source_block ZnBipyAu3
_cod_depositor_comments
;
The following automatic conversions were performed:
'_symmetry_cell_setting' value 'Orthorhombic' changed to 'orthorhombic'
according to '/home/saulius/struct/CIF-dictionaries/cif_core.dic'
dictionary named 'cif_core.dic' version 2.4.1 from
2010-06-29.

'_exptl_absorpt_correction_type' value 'Multi-scan' changed
to 'multi-scan' according to
'/home/saulius/struct/CIF-dictionaries/cif_core.dic' dictionary named
'cif_core.dic' version 2.4.1 from 2010-06-29.

Automatic conversion script
Id: cif_fix_enum 1555 2011-01-17 13:19:09Z saulius 
;
_cod_original_cell_volume 2772.4(8)
_cod_original_formula_sum 'C42 H52 Au3 Br6 N11 Zn1'
_cod_database_code 7015614

loop_
_symmetry_equiv_pos_as_xyz
x,y,z
-x,-y,-z
-x,y,z+1/2
x,-y,-z+1/2
x,-y,z+1/2
-x,y,-z+1/2
-x,-y,z
x,y,-z

loop_
_atom_site_label
_atom_site_type_symbol
_atom_site_fract_x
_atom_site_fract_y
_atom_site_fract_z
_atom_site_U_iso_or_equiv
_atom_site_occupancy
_atom_site_adp_type
_atom_site_refinement_flags_posn
_atom_site_refinement_flags_adp
_atom_site_refinement_flags_occupancy
_atom_site_disorder_assembly
_atom_site_disorder_group
_oxford_atom_site_special_shape
_atom_site_attached_hydrogens
Au1 Au 1.0000 1.0000 0.5000 0.0289 1.0000 Uani S T . . . . .
Au2 Au 0.31063(6) 0.76274(6) 0.5000 0.0688 1.0000 Uani S T . . . . .
Br11 Br 0.79699(12) 0.93891(13) 0.5000 0.0540 1.0000 Uani S T . . . . .
Br21 Br 0.10622(17) 0.70567(17) 0.5000 0.0995 1.0000 Uani S T . . . . .
Br22 Br 0.5138(2) 0.8185(3) 0.5000 0.1409 1.0000 Uani S T . . . . .
Zn1 Zn 1.0000 1.0000 0.7500 0.0256 1.0000 Uani S T . . . . .
N1 N 1.0000 1.0000 0.6479(4) 0.0351 1.0000 Uani S T . . . . .
N2 N 0.3165(12) 0.7563(12) 0.6458(7) 0.1122 1.0000 Uani . . . . . . .
N11 N 1.0000 0.8100(8) 0.7500 0.0344 1.0000 Uani S T . . . . .
N21 N 0.8091(8) 1.0000 0.7500 0.0306 1.0000 Uani S T . . . . .
N31 N 0.5000 0.5000 0.2500 0.1393 1.0000 Uani S T . . . . .
C1 C 1.0000 1.0000 0.5943(5) 0.0333 1.0000 Uani S T . . . . .
C2 C 0.3140(12) 0.7597(12) 0.5944(7) 0.0807 1.0000 Uani . . . . . . .
C12 C 1.0469(9) 0.7475(8) 0.7031(4) 0.0487 1.0000 Uani . . . . . . .
C13 C 1.0452(10) 0.6284(8) 0.7008(5) 0.0599 1.0000 Uani . . . . . . .
C14 C 1.0000 0.5645(10) 0.7500 0.0413 1.0000 Uani S T . . . . .
C22 C 0.7470(8) 0.9628(9) 0.7002(4) 0.0436 1.0000 Uani . . . . . . .
C23 C 0.6275(7) 0.9615(8) 0.6984(4) 0.0472 1.0000 Uani . . . . . . .
C24 C 0.5643(9) 1.0000 0.7500 0.0376 1.0000 Uani S T . . . . .
C32 C 0.571(2) 0.409(3) 0.2115(13) 0.2139 1.0000 Uani . . . . . . .
C33 C 0.640(3) 0.444(3) 0.1672(14) 0.2371 1.0000 Uani . . . . . . .
C34 C 0.719(2) 0.3391(19) 0.1383(15) 0.1819 1.0000 Uani . . . . . . .
C35 C 0.775(2) 0.392(2) 0.0880(12) 0.2011 1.0000 Uani . . . . . . .
H121 H 1.0832 0.7884 0.6698 0.044(12) 1.0000 Uiso R . . . . . .
H131 H 1.0785 0.5900 0.6660 0.058(12) 1.0000 Uiso R . . . . . .
H221 H 0.7889 0.9367 0.6652 0.038(12) 1.0000 Uiso R . . . . . .
H231 H 0.5885 0.9349 0.6622 0.042(12) 1.0000 Uiso R . . . . . .
H321 H 0.6166 0.3648 0.2408 0.38(6) 1.0000 Uiso R . . . . . .
H322 H 0.5180 0.3583 0.1906 0.38(6) 1.0000 Uiso R . . . . . .
H331 H 0.6923 0.4975 0.1870 0.38(6) 1.0000 Uiso R . . . . . .
H332 H 0.5962 0.4840 0.1358 0.38(6) 1.0000 Uiso R . . . . . .
H341 H 0.7755 0.3080 0.1669 0.34(6) 1.0000 Uiso R . . . . . .
H342 H 0.6695 0.2783 0.1241 0.34(6) 1.0000 Uiso R . . . . . .
H351 H 0.8214 0.3370 0.0653 0.35(6) 1.0000 Uiso R . . . . . .
H352 H 0.8233 0.4527 0.1034 0.35(6) 1.0000 Uiso R . . . . . .
H353 H 0.7172 0.4231 0.0606 0.35(6) 1.0000 Uiso R . . . . . .

loop_
_atom_site_aniso_label
_atom_site_aniso_U_11
_atom_site_aniso_U_22
_atom_site_aniso_U_33
_atom_site_aniso_U_23
_atom_site_aniso_U_13
_atom_site_aniso_U_12
Au1 0.0290(4) 0.0362(4) 0.0214(2) 0.0000 0.0000 -0.0016(3)
Au2 0.0521(4) 0.0562(4) 0.0981(5) 0.0000 0.0000 0.0078(3)
Br11 0.0353(8) 0.0726(10) 0.0541(8) 0.0000 0.0000 -0.0127(7)
Br21 0.0607(12) 0.0805(13) 0.157(2) 0.0000 0.0000 -0.0087(10)
Br22 0.0588(14) 0.195(3) 0.169(2) 0.0000 0.0000 -0.0222(14)
Zn1 0.0249(9) 0.0272(10) 0.0247(7) 0.0000 0.0000 0.0000
N1 0.027(5) 0.052(7) 0.026(4) 0.0000 0.0000 -0.002(5)
N2 0.110(11) 0.088(9) 0.139(11) -0.006(9) 0.014(10) 0.005(8)
N11 0.033(5) 0.028(5) 0.043(5) 0.0000 0.002(6) 0.0000
N21 0.025(5) 0.036(6) 0.031(5) -0.002(5) 0.0000 0.0000
N31 0.08(2) 0.20(4) 0.14(2) 0.0000 0.0000 0.0000
C1 0.023(6) 0.035(7) 0.042(6) 0.0000 0.0000 -0.009(5)
C2 0.066(8) 0.072(9) 0.103(10) 0.009(9) 0.015(9) 0.013(7)
C12 0.068(6) 0.030(5) 0.048(6) 0.005(5) 0.025(5) 0.001(5)
C13 0.091(8) 0.035(6) 0.054(6) 0.000(5) 0.022(6) 0.004(6)
C14 0.034(7) 0.031(7) 0.058(8) 0.0000 -0.002(7) 0.0000
C22 0.032(5) 0.061(6) 0.038(5) -0.011(4) 0.000(4) 0.003(4)
C23 0.024(5) 0.077(7) 0.041(5) -0.014(5) -0.002(4) -0.008(5)
C24 0.019(6) 0.062(9) 0.032(6) -0.007(7) 0.0000 0.0000
C32 0.17(3) 0.25(4) 0.23(3) -0.01(2) -0.06(2) 0.06(2)
C33 0.23(3) 0.25(3) 0.23(3) 0.10(3) 0.10(2) 0.03(3)
C34 0.19(3) 0.102(16) 0.25(3) 0.017(19) -0.04(2) 0.012(15)
C35 0.29(4) 0.16(2) 0.15(2) -0.054(17) -0.01(2) -0.06(2)

loop_
_atom_type_symbol
_atom_type_scat_dispersion_real
_atom_type_scat_dispersion_imag
_atom_type_scat_Cromer_Mann_a1
_atom_type_scat_Cromer_Mann_b1
_atom_type_scat_Cromer_Mann_a2
_atom_type_scat_Cromer_Mann_b2
_atom_type_scat_Cromer_Mann_a3
_atom_type_scat_Cromer_Mann_b3
_atom_type_scat_Cromer_Mann_a4
_atom_type_scat_Cromer_Mann_b4
_atom_type_scat_Cromer_Mann_c
_atom_type_scat_source
C 0.0033 0.0016 2.3100 20.8439 1.0200 10.2075 1.5886 0.5687 0.8650 51.6512 0.2156 'International Tables Vol C 4.2.6.8 and 6.1.1.4'
H 0.0000 0.0000 0.4930 10.5109 0.3229 26.1257 0.1402 3.1424 0.0408 57.7998 0.0030 'International Tables Vol C 4.2.6.8 and 6.1.1.4'
N 0.0061 0.0033 12.2126 0.0057 3.1322 9.8933 2.0125 28.9975 1.1663 0.5826 -11.5290 'International Tables Vol C 4.2.6.8 and 6.1.1.4'
Zn 0.2839 1.4301 14.0743 3.2655 7.0318 0.2333 5.1652 10.3163 2.4100 58.7097 1.3041 'International Tables Vol C 4.2.6.8 and 6.1.1.4'
Br -0.2901 2.4595 17.1789 2.1723 5.2358 16.5796 5.6377 0.2609 3.9851 41.4328 2.9557 'International Tables Vol C 4.2.6.8 and 6.1.1.4'
Au -2.0133 8.8022 16.8819 0.4611 18.5913 8.6216 25.5582 1.4826 5.8600 36.3956 12.0658 'International Tables Vol C 4.2.6.8 and 6.1.1.4'

loop_
_geom_angle_atom_site_label_1
_geom_angle_site_symmetry_1
_geom_angle_atom_site_label_2
_geom_angle_site_symmetry_2
_geom_angle_atom_site_label_3
_geom_angle_site_symmetry_3
_geom_angle
_geom_angle_publ_flag
Br11 2_776 Au1 . C1 2_776 90.000(13) yes
Br11 2_776 Au1 . Br11 . 179.995 yes
C1 2_776 Au1 . Br11 . 90.000(13) yes
Br11 2_776 Au1 . C1 . 90.000(13) yes
C1 2_776 Au1 . C1 . 179.994 yes
Br11 . Au1 . C1 . 90.000(13) yes
C2 8_556 Au2 . Br21 . 90.8(4) yes
C2 8_556 Au2 . Br22 . 89.2(4) yes
Br21 . Au2 . Br22 . 179.76(9) yes
C2 8_556 Au2 . C2 . 177.0(8) yes
Br21 . Au2 . C2 . 90.8(4) yes
Br22 . Au2 . C2 . 89.2(4) yes
Au1 . Br11 . Br22 . 173.72(8) yes
Au2 . Br22 . Br11 . 172.33(13) yes
N21 6_756 Zn1 . N11 7_775 90.000(13) yes
N21 6_756 Zn1 . N1 4_576 90.000(13) yes
N11 7_775 Zn1 . N1 4_576 90.000(13) yes
N21 6_756 Zn1 . N1 . 90.000(13) yes
N11 7_775 Zn1 . N1 . 90.000(13) yes
N1 4_576 Zn1 . N1 . 179.995 yes
N21 6_756 Zn1 . N11 . 90.000(13) yes
N11 7_775 Zn1 . N11 . 179.995 yes
N1 4_576 Zn1 . N11 . 90.000(13) yes
N1 . Zn1 . N11 . 90.000(13) yes
N21 6_756 Zn1 . N21 . 179.995 yes
N11 7_775 Zn1 . N21 . 90.000(13) yes
N1 4_576 Zn1 . N21 . 90.000(13) yes
N1 . Zn1 . N21 . 90.000(13) yes
N11 . Zn1 . N21 . 90.000(13) yes
Zn1 . N1 . C1 . 179.990 yes
Zn1 . N11 . C12 6_756 122.5(5) yes
Zn1 . N11 . C12 . 122.5(5) yes
C12 6_756 N11 . C12 . 115.1(10) yes
Zn1 . N21 . C22 4_576 122.0(5) yes
Zn1 . N21 . C22 . 122.0(5) yes
C22 4_576 N21 . C22 . 115.9(10) yes
C32 4_565 N31 . C32 6_655 117.1(20) yes
C32 4_565 N31 . C32 7_665 95(3) yes
C32 6_655 N31 . C32 7_665 117(2) yes
C32 4_565 N31 . C32 . 117(2) yes
C32 6_655 N31 . C32 . 95(3) yes
C32 7_665 N31 . C32 . 117.1(20) yes
Au1 . C1 . N1 . 179.990 yes
Au2 . C2 . N2 . 178.9(15) yes
N11 . C12 . C13 . 123.8(9) yes
N11 . C12 . H121 . 117.6 no
C13 . C12 . H121 . 118.5 no
C12 . C13 . C14 . 120.7(9) yes
C12 . C13 . H131 . 119.4 no
C14 . C13 . H131 . 119.8 no
C14 7_765 C14 . C13 . 122.2(6) yes
C14 7_765 C14 . C13 6_756 122.2(6) yes
C13 . C14 . C13 6_756 115.6(12) yes
N21 . C22 . C23 . 123.7(8) yes
N21 . C22 . H221 . 116.9 no
C23 . C22 . H221 . 119.4 no
C22 . C23 . C24 . 119.9(9) yes
C22 . C23 . H231 . 120.2 no
C24 . C23 . H231 . 120.0 no
C24 7_675 C24 . C23 4_576 121.6(5) yes
C24 7_675 C24 . C23 . 121.6(5) yes
C23 4_576 C24 . C23 . 116.9(10) yes
N31 . C32 . C33 . 119(3) yes
N31 . C32 . H321 . 107.6 no
C33 . C32 . H321 . 107.9 no
N31 . C32 . H322 . 108.3 no
C33 . C32 . H322 . 104.3 no
H321 . C32 . H322 . 109.5 no
C32 . C33 . C34 . 112(3) yes
C32 . C33 . H331 . 105.5 no
C34 . C33 . H331 . 107.0 no
C32 . C33 . H332 . 109.4 no
C34 . C33 . H332 . 113.0 no
H331 . C33 . H332 . 109.5 no
C33 . C34 . C35 . 103(2) yes
C33 . C34 . H341 . 114.6 no
C35 . C34 . H341 . 110.0 no
C33 . C34 . H342 . 109.0 no
C35 . C34 . H342 . 110.7 no
H341 . C34 . H342 . 109.5 no
C34 . C35 . H351 . 111.0 no
C34 . C35 . H352 . 109.0 no
H351 . C35 . H352 . 109.5 no
C34 . C35 . H353 . 108.3 no
H351 . C35 . H353 . 109.5 no
H352 . C35 . H353 . 109.5 no

loop_
_geom_bond_atom_site_label_1
_geom_bond_site_symmetry_1
_geom_bond_atom_site_label_2
_geom_bond_site_symmetry_2
_geom_bond_distance
_geom_bond_publ_flag
Au1 . Br11 2_776 2.4278(14) yes
Au1 . C1 2_776 1.991(10) yes
Au1 . Br11 . 2.4278(14) yes
Au1 . C1 . 1.991(10) yes
Au2 . C2 8_556 1.995(16) yes
Au2 . Br21 . 2.430(2) yes
Au2 . Br22 . 2.412(3) yes
Au2 . C2 . 1.995(16) yes
Br11 . Br22 . 3.525(3) yes
Zn1 . N21 6_756 2.186(9) yes
Zn1 . N11 7_775 2.178(9) yes
Zn1 . N1 4_576 2.156(8) yes
Zn1 . N1 . 2.156(8) yes
Zn1 . N11 . 2.178(9) yes
Zn1 . N21 . 2.186(9) yes
N1 . C1 . 1.133(12) yes
N2 . C2 . 1.086(16) yes
N11 . C12 6_756 1.336(10) yes
N11 . C12 . 1.336(10) yes
N21 . C22 4_576 1.340(10) yes
N21 . C22 . 1.340(10) yes
N31 . C32 4_565 1.56(3) yes
N31 . C32 6_655 1.56(3) yes
N31 . C32 7_665 1.56(3) yes
N31 . C32 . 1.56(3) yes
C12 . C13 . 1.367(12) yes
C12 . H121 . 0.941 no
C13 . C14 . 1.373(12) yes
C13 . H131 . 0.936 no
C14 . C14 7_765 1.48(2) yes
C22 . C23 . 1.369(11) yes
C22 . H221 . 0.931 no
C23 . C24 . 1.381(10) yes
C23 . H231 . 0.935 no
C24 . C24 7_675 1.47(2) yes
C32 . C33 . 1.29(3) yes
C32 . H321 . 0.950 no
C32 . H322 . 0.950 no
C33 . C34 . 1.63(3) yes
C33 . H331 . 0.950 no
C33 . H332 . 0.950 no
C34 . C35 . 1.38(3) yes
C34 . H341 . 0.950 no
C34 . H342 . 0.950 no
C35 . H351 . 0.950 no
C35 . H352 . 0.950 no
C35 . H353 . 0.950 no
